data_4084735
loop_
_publ_author_name
'Alabau, Roberto G.'
'Eguillor, Beatriz'
'Esler, Jim'
'Esteruelas, Miguel A.'
'Oliv\'an, Montserrat'
'O\~nate, Enrique'
'Tsai, Jui-Yi'
'Xia, Chuanjun'

_publ_section_title
;
 CCC--Pincer--NHC Osmium Complexes: New Types of Blue-Green Emissive
 Neutral Compounds for Organic Light-Emitting Devices (OLEDs)
;
_journal_issue 19
_journal_name_full Organometallics
_journal_page_first 5582
_journal_paper_doi 10.1021/om500905t
_journal_volume 33
_journal_year 2014
_chemical_formula_sum 'C40 H60 N4 Os P2'
_chemical_formula_weight 849.06
_chemical_name_systematic
; 
 ? 
;
_space_group_IT_number 14
_symmetry_cell_setting monoclinic
_symmetry_space_group_name_Hall '-P 2yn'
_symmetry_space_group_name_H-M 'P 1 21/n 1'
_atom_sites_solution_hydrogens geom
_atom_sites_solution_primary direct
_atom_sites_solution_secondary difmap
_audit_creation_method SHELXL-97
_cell_angle_alpha 90.00
_cell_angle_beta 92.462(4)
_cell_angle_gamma 90.00
_cell_formula_units_Z 4
_cell_length_a 15.091(5)
_cell_length_b 16.749(5)
_cell_length_c 15.335(5)
_cell_measurement_reflns_used 6000
_cell_measurement_temperature 100(2)
_cell_measurement_theta_max 28
_cell_measurement_theta_min 2.2
_cell_volume 3872(2)
_computing_cell_refinement 'SAINT+ v. 7.56a (Bruker AXS, 2008)'
_computing_data_collection 'apex2 v. 7.0 (Bruker AXS, 2009)'
_computing_data_reduction 'SAINT+ v. 7.56a (Bruker AXS, 2008)'
_computing_molecular_graphics 'XP, SHELXTL v. 6.14 (Bruker, 2000)'
_computing_publication_material 'XCIF, SHELXTL v. 6.14 (Bruker, 2000)'
_computing_structure_refinement 'SHELXL-97 (Sheldrick, 1997)'
_computing_structure_solution 'SHELXS-97 (Sheldrick, 1990)'
_diffrn_ambient_temperature 100(2)
_diffrn_detector_area_resol_mean 8.33
_diffrn_measured_fraction_theta_full 0.988
_diffrn_measured_fraction_theta_max 0.918
_diffrn_measurement_device_type 'Bruker APEX CCD system'
_diffrn_measurement_method '\w rotations with narrow frames'
_diffrn_radiation_monochromator graphite
_diffrn_radiation_source 'normal-focus sealed tube'
_diffrn_radiation_type MoK\a
_diffrn_radiation_wavelength 0.71073
_diffrn_reflns_av_R_equivalents 0.0720
_diffrn_reflns_av_sigmaI/netI 0.0795
_diffrn_reflns_limit_h_max 20
_diffrn_reflns_limit_h_min -19
_diffrn_reflns_limit_k_max 22
_diffrn_reflns_limit_k_min -21
_diffrn_reflns_limit_l_max 19
_diffrn_reflns_limit_l_min -20
_diffrn_reflns_number 30168
_diffrn_reflns_theta_full 27.50
_diffrn_reflns_theta_max 28.61
_diffrn_reflns_theta_min 1.80
_exptl_absorpt_coefficient_mu 3.408
_exptl_absorpt_correction_T_max 0.862
_exptl_absorpt_correction_T_min 0.682
_exptl_absorpt_correction_type multi-scan
_exptl_absorpt_process_details
;
Absorption correction performed with SADABS program. This is based on the
method of Blessing: Blessing, R. H., Acta Crystallogr., Sect. A 1995, 51, 33.

SADABS: Area-Detector Absorption Correction. Bruker-AXS 
within SAINT+ package, v. 6.1 (2000).
;
_exptl_crystal_colour yellow
_exptl_crystal_density_diffrn 1.456
_exptl_crystal_density_method 'not measured'
_exptl_crystal_description 'irregular block'
_exptl_crystal_F_000 1736
_exptl_crystal_size_max 0.10
_exptl_crystal_size_mid 0.08
_exptl_crystal_size_min 0.06
_refine_diff_density_max 2.622
_refine_diff_density_min -2.190
_refine_diff_density_rms 0.172
_refine_ls_extinction_method none
_refine_ls_goodness_of_fit_ref 1.037
_refine_ls_hydrogen_treatment mixed
_refine_ls_matrix_type full
_refine_ls_number_parameters 441
_refine_ls_number_reflns 9126
_refine_ls_number_restraints 0
_refine_ls_restrained_S_all 1.037
_refine_ls_R_factor_all 0.0829
_refine_ls_R_factor_gt 0.0498
_refine_ls_shift/su_max 0.001
_refine_ls_shift/su_mean 0.000
_refine_ls_structure_factor_coef Fsqd
_refine_ls_weighting_details 'calc w=1/[\s^2^(Fo^2^)+(0.0187P)^2^+17.8663P] where P=(Fo^2^+2Fc^2^)/3'
_refine_ls_weighting_scheme calc
_refine_ls_wR_factor_gt 0.0842
_refine_ls_wR_factor_ref 0.0936
_reflns_number_gt 6555
_reflns_number_total 9126
_reflns_threshold_expression >2sigma(I)
_cod_data_source_file om500905t_si_002.cif
_cod_data_source_block 7
_cod_original_cell_volume 3873(2)
_cod_original_sg_symbol_H-M P21/n
_cod_database_code 4084735

loop_
_symmetry_equiv_pos_as_xyz
'x, y, z'
'-x+1/2, y+1/2, -z+1/2'
'-x, -y, -z'
'x-1/2, -y-1/2, z-1/2'

loop_
_atom_site_label
_atom_site_type_symbol
_atom_site_fract_x
_atom_site_fract_y
_atom_site_fract_z
_atom_site_U_iso_or_equiv
_atom_site_adp_type
_atom_site_occupancy
_atom_site_symmetry_multiplicity
_atom_site_calc_flag
_atom_site_refinement_flags
Os Os 0.567172(15) 0.234567(14) 0.281801(15) 0.01709(6) Uani 1 1 d .
H01 H 0.535(4) 0.317(3) 0.238(4) 0.021 Uiso 1 1 d .
P1 P 0.55322(11) 0.31394(10) 0.40693(10) 0.0218(3) Uani 1 1 d .
P2 P 0.55871(10) 0.21338(9) 0.12998(10) 0.0194(3) Uani 1 1 d .
N1 N 0.7493(3) 0.1731(3) 0.3200(3) 0.0240(12) Uani 1 1 d .
N2 N 0.7702(3) 0.2927(3) 0.2686(3) 0.0270(12) Uani 1 1 d .
N3 N 0.4590(3) 0.0968(3) 0.3363(3) 0.0210(11) Uani 1 1 d .
N4 N 0.3613(3) 0.1829(3) 0.2867(3) 0.0252(12) Uani 1 1 d .
C1 C 0.7031(4) 0.2408(4) 0.2880(3) 0.0216(13) Uani 1 1 d .
C2 C 0.8410(4) 0.1823(4) 0.3169(4) 0.0256(14) Uani 1 1 d .
C3 C 0.9119(4) 0.1327(5) 0.3364(4) 0.0354(17) Uani 1 1 d .
H3 H 0.9038 0.0801 0.3577 0.042 Uiso 1 1 calc R
C4 C 0.9959(4) 0.1635(5) 0.3234(5) 0.044(2) Uani 1 1 d .
H4 H 1.0464 0.1310 0.3365 0.052 Uiso 1 1 calc R
C5 C 1.0085(4) 0.2399(5) 0.2918(4) 0.045(2) Uani 1 1 d .
H5 H 1.0671 0.2586 0.2842 0.054 Uiso 1 1 calc R
C6 C 0.9372(5) 0.2894(5) 0.2712(4) 0.0390(19) Uani 1 1 d .
H6 H 0.9452 0.3419 0.2496 0.047 Uiso 1 1 calc R
C7 C 0.8534(4) 0.2581(4) 0.2839(4) 0.0312(16) Uani 1 1 d .
C8 C 0.7587(5) 0.3731(5) 0.2392(5) 0.051(2) Uani 1 1 d .
H8A H 0.6952 0.3854 0.2332 0.077 Uiso 1 1 calc R
H8B H 0.7855 0.3795 0.1826 0.077 Uiso 1 1 calc R
H8C H 0.7873 0.4095 0.2817 0.077 Uiso 1 1 calc R
C9 C 0.6068(4) 0.1277(3) 0.3329(4) 0.0177(12) Uani 1 1 d .
C10 C 0.6964(4) 0.1093(4) 0.3496(4) 0.0203(13) Uani 1 1 d .
C11 C 0.7245(4) 0.0413(4) 0.3945(4) 0.0263(14) Uani 1 1 d .
H11 H 0.7858 0.0316 0.4065 0.032 Uiso 1 1 calc R
C12 C 0.6612(4) -0.0122(4) 0.4215(4) 0.0257(14) Uani 1 1 d .
H12 H 0.6795 -0.0581 0.4538 0.031 Uiso 1 1 calc R
C13 C 0.5711(4) 0.0003(4) 0.4019(4) 0.0230(13) Uani 1 1 d .
H13 H 0.5280 -0.0376 0.4185 0.028 Uiso 1 1 calc R
C14 C 0.5462(4) 0.0696(4) 0.3575(4) 0.0202(13) Uani 1 1 d .
C15 C 0.4521(4) 0.1744(4) 0.3007(4) 0.0187(12) Uani 1 1 d .
C16 C 0.3770(4) 0.0590(4) 0.3403(4) 0.0261(15) Uani 1 1 d .
C17 C 0.3502(4) -0.0169(4) 0.3649(4) 0.0287(15) Uani 1 1 d .
H17 H 0.3920 -0.0559 0.3848 0.034 Uiso 1 1 calc R
C18 C 0.2600(5) -0.0334(5) 0.3591(5) 0.0393(19) Uani 1 1 d .
H18 H 0.2401 -0.0846 0.3763 0.047 Uiso 1 1 calc R
C19 C 0.1985(5) 0.0221(5) 0.3292(5) 0.0414(19) Uani 1 1 d .
H19 H 0.1373 0.0087 0.3267 0.050 Uiso 1 1 calc R
C20 C 0.2250(4) 0.0973(5) 0.3028(4) 0.0344(17) Uani 1 1 d .
H20 H 0.1831 0.1356 0.2811 0.041 Uiso 1 1 calc R
C21 C 0.3154(4) 0.1146(4) 0.3092(4) 0.0253(14) Uani 1 1 d .
C22 C 0.3193(4) 0.2538(4) 0.2510(4) 0.0333(17) Uani 1 1 d .
H22A H 0.3644 0.2890 0.2277 0.050 Uiso 1 1 calc R
H22B H 0.2886 0.2817 0.2971 0.050 Uiso 1 1 calc R
H22C H 0.2763 0.2388 0.2041 0.050 Uiso 1 1 calc R
C23 C 0.4671(4) 0.2804(4) 0.4831(4) 0.0243(14) Uani 1 1 d .
H23 H 0.4124 0.2724 0.4450 0.029 Uiso 1 1 calc R
C24 C 0.4383(5) 0.3376(4) 0.5556(4) 0.0367(17) Uani 1 1 d .
H24A H 0.3889 0.3138 0.5859 0.055 Uiso 1 1 calc R
H24B H 0.4195 0.3886 0.5296 0.055 Uiso 1 1 calc R
H24C H 0.4884 0.3466 0.5973 0.055 Uiso 1 1 calc R
C25 C 0.4862(5) 0.1981(4) 0.5243(4) 0.0344(17) Uani 1 1 d .
H25A H 0.5250 0.2045 0.5767 0.052 Uiso 1 1 calc R
H25B H 0.5155 0.1640 0.4822 0.052 Uiso 1 1 calc R
H25C H 0.4303 0.1733 0.5401 0.052 Uiso 1 1 calc R
C26 C 0.6588(5) 0.3305(4) 0.4729(4) 0.0336(17) Uani 1 1 d .
H26 H 0.7033 0.3449 0.4290 0.040 Uiso 1 1 calc R
C27 C 0.6649(6) 0.3976(5) 0.5401(5) 0.049(2) Uani 1 1 d .
H27A H 0.6251 0.3860 0.5874 0.074 Uiso 1 1 calc R
H27B H 0.6474 0.4481 0.5122 0.074 Uiso 1 1 calc R
H27C H 0.7260 0.4017 0.5640 0.074 Uiso 1 1 calc R
C28 C 0.6941(5) 0.2536(5) 0.5147(5) 0.048(2) Uani 1 1 d .
H28A H 0.7585 0.2578 0.5251 0.073 Uiso 1 1 calc R
H28B H 0.6806 0.2085 0.4757 0.073 Uiso 1 1 calc R
H28C H 0.6660 0.2450 0.5704 0.073 Uiso 1 1 calc R
C29 C 0.5163(6) 0.4192(4) 0.3890(5) 0.042(2) Uani 1 1 d .
H29 H 0.5153 0.4449 0.4479 0.051 Uiso 1 1 calc R
C30 C 0.5786(7) 0.4684(4) 0.3356(5) 0.064(3) Uani 1 1 d .
H30A H 0.5798 0.4464 0.2764 0.096 Uiso 1 1 calc R
H30B H 0.6384 0.4666 0.3631 0.096 Uiso 1 1 calc R
H30C H 0.5579 0.5238 0.3328 0.096 Uiso 1 1 calc R
C31 C 0.4226(6) 0.4250(5) 0.3488(5) 0.059(3) Uani 1 1 d .
H31A H 0.4045 0.4811 0.3455 0.088 Uiso 1 1 calc R
H31B H 0.3818 0.3955 0.3850 0.088 Uiso 1 1 calc R
H31C H 0.4211 0.4021 0.2899 0.088 Uiso 1 1 calc R
C32 C 0.5338(4) 0.3011(4) 0.0586(4) 0.0266(14) Uani 1 1 d .
H32 H 0.5305 0.2807 -0.0027 0.032 Uiso 1 1 calc R
C33 C 0.4445(5) 0.3400(4) 0.0738(4) 0.0353(17) Uani 1 1 d .
H33A H 0.4453 0.3632 0.1325 0.053 Uiso 1 1 calc R
H33B H 0.3975 0.2998 0.0682 0.053 Uiso 1 1 calc R
H33C H 0.4332 0.3822 0.0305 0.053 Uiso 1 1 calc R
C34 C 0.6056(5) 0.3659(4) 0.0622(4) 0.0367(17) Uani 1 1 d .
H34A H 0.5944 0.4038 0.0143 0.055 Uiso 1 1 calc R
H34B H 0.6639 0.3411 0.0565 0.055 Uiso 1 1 calc R
H34C H 0.6044 0.3941 0.1181 0.055 Uiso 1 1 calc R
C35 C 0.6637(4) 0.1769(4) 0.0824(4) 0.0279(15) Uani 1 1 d .
H35 H 0.7105 0.2145 0.1056 0.034 Uiso 1 1 calc R
C36 C 0.6928(5) 0.0949(4) 0.1176(5) 0.0370(17) Uani 1 1 d .
H36A H 0.6629 0.0530 0.0829 0.056 Uiso 1 1 calc R
H36B H 0.6770 0.0900 0.1787 0.056 Uiso 1 1 calc R
H36C H 0.7572 0.0893 0.1137 0.056 Uiso 1 1 calc R
C37 C 0.6724(5) 0.1789(5) -0.0176(4) 0.044(2) Uani 1 1 d .
H37A H 0.7335 0.1663 -0.0316 0.066 Uiso 1 1 calc R
H37B H 0.6569 0.2323 -0.0396 0.066 Uiso 1 1 calc R
H37C H 0.6321 0.1394 -0.0449 0.066 Uiso 1 1 calc R
C38 C 0.4666(4) 0.1453(4) 0.0908(4) 0.0264(14) Uani 1 1 d .
H38 H 0.4130 0.1650 0.1204 0.032 Uiso 1 1 calc R
C39 C 0.4795(5) 0.0597(4) 0.1235(4) 0.0341(17) Uani 1 1 d .
H39A H 0.4217 0.0333 0.1257 0.051 Uiso 1 1 calc R
H39B H 0.5081 0.0605 0.1821 0.051 Uiso 1 1 calc R
H39C H 0.5170 0.0305 0.0838 0.051 Uiso 1 1 calc R
C40 C 0.4391(5) 0.1442(4) -0.0070(4) 0.0341(17) Uani 1 1 d .
H40A H 0.4883 0.1239 -0.0402 0.051 Uiso 1 1 calc R
H40B H 0.4242 0.1985 -0.0264 0.051 Uiso 1 1 calc R
H40C H 0.3873 0.1095 -0.0166 0.051 Uiso 1 1 calc R

loop_
_atom_site_aniso_label
_atom_site_aniso_U_11
_atom_site_aniso_U_22
_atom_site_aniso_U_33
_atom_site_aniso_U_23
_atom_site_aniso_U_13
_atom_site_aniso_U_12
Os 0.01659(10) 0.01860(11) 0.01592(11) -0.00030(11) -0.00133(7) -0.00189(11)
P1 0.0265(9) 0.0212(9) 0.0173(8) -0.0001(6) -0.0031(6) 0.0004(7)
P2 0.0181(8) 0.0240(9) 0.0160(8) -0.0010(6) 0.0001(6) 0.0007(6)
N1 0.017(3) 0.030(3) 0.025(3) -0.003(2) 0.002(2) -0.001(2)
N2 0.024(3) 0.035(3) 0.022(3) 0.004(2) 0.000(2) -0.011(2)
N3 0.021(3) 0.024(3) 0.018(3) -0.002(2) 0.002(2) -0.001(2)
N4 0.022(3) 0.032(3) 0.022(3) -0.004(2) 0.000(2) 0.003(2)
C1 0.025(3) 0.026(3) 0.013(3) -0.004(2) -0.001(2) -0.003(3)
C2 0.016(3) 0.041(4) 0.021(3) -0.010(3) 0.002(2) -0.006(3)
C3 0.022(4) 0.054(5) 0.030(4) -0.010(3) 0.003(3) 0.004(3)
C4 0.018(4) 0.085(7) 0.027(4) -0.012(4) 0.001(3) 0.005(4)
C5 0.022(3) 0.083(6) 0.029(4) -0.013(4) 0.007(3) -0.014(4)
C6 0.033(4) 0.066(6) 0.018(3) -0.005(3) 0.007(3) -0.020(4)
C7 0.022(3) 0.052(5) 0.019(3) -0.006(3) 0.001(2) -0.012(3)
C8 0.041(5) 0.057(6) 0.055(5) 0.025(4) -0.006(4) -0.018(4)
C9 0.014(3) 0.026(3) 0.013(3) -0.002(2) -0.001(2) -0.001(2)
C10 0.019(3) 0.026(3) 0.016(3) -0.006(2) 0.004(2) 0.001(3)
C11 0.023(3) 0.028(4) 0.028(4) -0.002(3) -0.002(3) 0.013(3)
C12 0.032(4) 0.024(4) 0.021(3) -0.001(3) 0.000(3) 0.009(3)
C13 0.024(3) 0.021(3) 0.024(3) -0.002(2) 0.007(3) -0.003(3)
C14 0.020(3) 0.024(3) 0.017(3) -0.004(2) 0.004(2) 0.000(2)
C15 0.017(3) 0.025(3) 0.013(3) -0.003(2) -0.005(2) 0.006(2)
C16 0.026(4) 0.030(4) 0.022(3) -0.007(3) 0.004(3) -0.007(3)
C17 0.029(4) 0.031(4) 0.027(4) -0.002(3) 0.007(3) -0.010(3)
C18 0.038(4) 0.047(5) 0.034(4) -0.007(3) 0.008(3) -0.027(4)
C19 0.022(4) 0.061(5) 0.041(5) -0.003(4) 0.003(3) -0.021(4)
C20 0.020(3) 0.056(5) 0.027(4) -0.004(3) 0.002(3) -0.004(3)
C21 0.015(3) 0.038(4) 0.023(3) -0.004(3) 0.005(3) -0.007(3)
C22 0.023(3) 0.042(5) 0.035(4) 0.006(3) 0.002(3) 0.012(3)
C23 0.023(3) 0.030(4) 0.020(3) -0.003(3) 0.002(2) 0.004(3)
C24 0.046(5) 0.034(4) 0.031(4) -0.004(3) 0.009(3) 0.011(3)
C25 0.053(5) 0.026(4) 0.025(4) 0.000(3) 0.013(3) 0.001(3)
C26 0.031(4) 0.045(5) 0.024(4) -0.013(3) -0.003(3) -0.006(3)
C27 0.061(6) 0.056(5) 0.030(4) -0.016(4) -0.007(4) -0.012(4)
C28 0.035(4) 0.070(6) 0.039(4) -0.023(4) -0.014(3) 0.012(4)
C29 0.081(6) 0.024(4) 0.022(4) -0.002(3) 0.005(4) 0.011(4)
C30 0.138(10) 0.027(5) 0.027(4) -0.002(3) 0.005(5) -0.018(5)
C31 0.097(8) 0.040(5) 0.038(5) -0.003(4) -0.012(5) 0.046(5)
C32 0.030(4) 0.031(4) 0.019(3) 0.001(3) -0.004(3) 0.001(3)
C33 0.044(5) 0.035(4) 0.027(4) 0.000(3) 0.000(3) 0.015(3)
C34 0.045(5) 0.038(4) 0.027(4) 0.015(3) -0.002(3) -0.006(3)
C35 0.015(3) 0.048(4) 0.021(3) -0.003(3) 0.005(3) -0.001(3)
C36 0.037(4) 0.041(5) 0.034(4) -0.007(3) 0.009(3) 0.012(3)
C37 0.037(4) 0.071(6) 0.025(4) 0.001(4) 0.008(3) 0.014(4)
C38 0.021(3) 0.034(4) 0.024(3) -0.004(3) 0.000(3) -0.005(3)
C39 0.041(4) 0.036(4) 0.026(4) -0.005(3) 0.001(3) -0.014(3)
C40 0.034(4) 0.044(5) 0.024(4) -0.012(3) -0.006(3) 0.001(3)

loop_
_atom_type_symbol
_atom_type_description
_atom_type_scat_dispersion_real
_atom_type_scat_dispersion_imag
_atom_type_scat_source
C C 0.0033 0.0016 'International Tables Vol C Tables 4.2.6.8 and 6.1.1.4'
H H 0.0000 0.0000 'International Tables Vol C Tables 4.2.6.8 and 6.1.1.4'
N N 0.0061 0.0033 'International Tables Vol C Tables 4.2.6.8 and 6.1.1.4'
P P 0.1023 0.0942 'International Tables Vol C Tables 4.2.6.8 and 6.1.1.4'
Os Os -1.2165 7.6030 'International Tables Vol C Tables 4.2.6.8 and 6.1.1.4'

loop_
_geom_angle_atom_site_label_1
_geom_angle_atom_site_label_2
_geom_angle_atom_site_label_3
_geom_angle
C9 Os C15 75.5(2)
C9 Os C1 75.5(2)
C15 Os C1 151.0(2)
C9 Os P1 102.61(16)
C15 Os P1 93.27(16)
C1 Os P1 93.34(16)
C9 Os P2 104.55(16)
C15 Os P2 93.18(16)
C1 Os P2 93.71(15)
P1 Os P2 152.84(5)
C9 Os H01 177(2)
C15 Os H01 104(2)
C1 Os H01 105(2)
P1 Os H01 79.8(19)
P2 Os H01 73.0(19)
C29 P1 C26 100.5(3)
C29 P1 C23 99.5(3)
C26 P1 C23 107.8(3)
C29 P1 Os 116.8(2)
C26 P1 Os 114.9(2)
C23 P1 Os 115.4(2)
C32 P2 C35 100.4(3)
C32 P2 C38 99.4(3)
C35 P2 C38 107.7(3)
C32 P2 Os 117.6(2)
C35 P2 Os 115.0(2)
C38 P2 Os 114.6(2)
C2 N1 C1 112.1(5)
C2 N1 C10 131.7(5)
C1 N1 C10 116.1(5)
C1 N2 C7 111.5(5)
C1 N2 C8 125.7(6)
C7 N2 C8 122.8(5)
C16 N3 C15 112.6(5)
C16 N3 C14 131.5(5)
C15 N3 C14 115.8(5)
C15 N4 C21 112.3(5)
C15 N4 C22 123.9(5)
C21 N4 C22 123.8(5)
N2 C1 N1 103.1(5)
N2 C1 Os 139.9(5)
N1 C1 Os 117.0(4)
C3 C2 C7 121.2(6)
C3 C2 N1 133.5(6)
C7 C2 N1 105.3(6)
C2 C3 C4 116.7(7)
C2 C3 H3 121.6
C4 C3 H3 121.6
C5 C4 C3 122.2(7)
C5 C4 H4 118.9
C3 C4 H4 118.9
C4 C5 C6 121.1(6)
C4 C5 H5 119.4
C6 C5 H5 119.4
C5 C6 C7 116.5(7)
C5 C6 H6 121.8
C7 C6 H6 121.8
C2 C7 C6 122.3(7)
C2 C7 N2 107.9(5)
C6 C7 N2 129.7(7)
N2 C8 H8A 109.5
N2 C8 H8B 109.5
H8A C8 H8B 109.5
N2 C8 H8C 109.5
H8A C8 H8C 109.5
H8B C8 H8C 109.5
C14 C9 C10 115.9(5)
C14 C9 Os 122.0(4)
C10 C9 Os 122.0(4)
C11 C10 C9 122.9(6)
C11 C10 N1 127.8(6)
C9 C10 N1 109.2(5)
C12 C11 C10 118.6(6)
C12 C11 H11 120.7
C10 C11 H11 120.7
C11 C12 C13 121.2(6)
C11 C12 H12 119.4
C13 C12 H12 119.4
C14 C13 C12 118.1(6)
C14 C13 H13 121.0
C12 C13 H13 121.0
C13 C14 C9 123.1(6)
C13 C14 N3 127.5(5)
C9 C14 N3 109.1(5)
N4 C15 N3 102.1(5)
N4 C15 Os 140.4(4)
N3 C15 Os 117.4(4)
C21 C16 C17 120.5(6)
C21 C16 N3 105.3(5)
C17 C16 N3 134.2(6)
C18 C17 C16 117.5(7)
C18 C17 H17 121.3
C16 C17 H17 121.3
C19 C18 C17 122.1(7)
C19 C18 H18 119.0
C17 C18 H18 119.0
C18 C19 C20 120.8(6)
C18 C19 H19 119.6
C20 C19 H19 119.6
C19 C20 C21 117.5(7)
C19 C20 H20 121.3
C21 C20 H20 121.3
C16 C21 N4 107.7(5)
C16 C21 C20 121.6(6)
N4 C21 C20 130.7(6)
N4 C22 H22A 109.5
N4 C22 H22B 109.5
H22A C22 H22B 109.5
N4 C22 H22C 109.5
H22A C22 H22C 109.5
H22B C22 H22C 109.5
C25 C23 C24 108.3(5)
C25 C23 P1 113.7(4)
C24 C23 P1 119.2(5)
C25 C23 H23 104.7
C24 C23 H23 104.7
P1 C23 H23 104.7
C23 C24 H24A 109.5
C23 C24 H24B 109.5
H24A C24 H24B 109.5
C23 C24 H24C 109.5
H24A C24 H24C 109.5
H24B C24 H24C 109.5
C23 C25 H25A 109.5
C23 C25 H25B 109.5
H25A C25 H25B 109.5
C23 C25 H25C 109.5
H25A C25 H25C 109.5
H25B C25 H25C 109.5
C28 C26 C27 109.1(6)
C28 C26 P1 112.1(5)
C27 C26 P1 120.0(5)
C28 C26 H26 104.7
C27 C26 H26 104.7
P1 C26 H26 104.7
C26 C27 H27A 109.5
C26 C27 H27B 109.5
H27A C27 H27B 109.5
C26 C27 H27C 109.5
H27A C27 H27C 109.5
H27B C27 H27C 109.5
C26 C28 H28A 109.5
C26 C28 H28B 109.5
H28A C28 H28B 109.5
C26 C28 H28C 109.5
H28A C28 H28C 109.5
H28B C28 H28C 109.5
C30 C29 C31 109.5(7)
C30 C29 P1 113.8(6)
C31 C29 P1 112.7(5)
C30 C29 H29 106.8
C31 C29 H29 106.8
P1 C29 H29 106.8
C29 C30 H30A 109.5
C29 C30 H30B 109.5
H30A C30 H30B 109.5
C29 C30 H30C 109.5
H30A C30 H30C 109.5
H30B C30 H30C 109.5
C29 C31 H31A 109.5
C29 C31 H31B 109.5
H31A C31 H31B 109.5
C29 C31 H31C 109.5
H31A C31 H31C 109.5
H31B C31 H31C 109.5
C33 C32 C34 108.7(6)
C33 C32 P2 113.9(4)
C34 C32 P2 114.4(4)
C33 C32 H32 106.4
C34 C32 H32 106.4
P2 C32 H32 106.4
C32 C33 H33A 109.5
C32 C33 H33B 109.5
H33A C33 H33B 109.5
C32 C33 H33C 109.5
H33A C33 H33C 109.5
H33B C33 H33C 109.5
C32 C34 H34A 109.5
C32 C34 H34B 109.5
H34A C34 H34B 109.5
C32 C34 H34C 109.5
H34A C34 H34C 109.5
H34B C34 H34C 109.5
C36 C35 C37 109.5(6)
C36 C35 P2 112.9(4)
C37 C35 P2 119.2(5)
C36 C35 H35 104.6
C37 C35 H35 104.6
P2 C35 H35 104.6
C35 C36 H36A 109.5
C35 C36 H36B 109.5
H36A C36 H36B 109.5
C35 C36 H36C 109.5
H36A C36 H36C 109.5
H36B C36 H36C 109.5
C35 C37 H37A 109.5
C35 C37 H37B 109.5
H37A C37 H37B 109.5
C35 C37 H37C 109.5
H37A C37 H37C 109.5
H37B C37 H37C 109.5
C39 C38 C40 109.5(5)
C39 C38 P2 112.5(4)
C40 C38 P2 118.9(5)
C39 C38 H38 104.8
C40 C38 H38 104.8
P2 C38 H38 104.8
C38 C39 H39A 109.5
C38 C39 H39B 109.5
H39A C39 H39B 109.5
C38 C39 H39C 109.5
H39A C39 H39C 109.5
H39B C39 H39C 109.5
C38 C40 H40A 109.5
C38 C40 H40B 109.5
H40A C40 H40B 109.5
C38 C40 H40C 109.5
H40A C40 H40C 109.5
H40B C40 H40C 109.5

loop_
_geom_bond_atom_site_label_1
_geom_bond_atom_site_label_2
_geom_bond_distance
Os C9 2.033(6)
Os C15 2.039(6)
Os C1 2.053(6)
Os P1 2.3513(17)
Os P2 2.3531(17)
Os H01 1.60(5)
P1 C29 1.866(7)
P1 C26 1.870(7)
P1 C23 1.871(6)
P2 C32 1.861(6)
P2 C35 1.875(6)
P2 C38 1.877(6)
N1 C2 1.396(7)
N1 C1 1.407(8)
N1 C10 1.419(8)
N2 C1 1.377(7)
N2 C7 1.394(8)
N2 C8 1.428(9)
N3 C16 1.393(8)
N3 C15 1.414(7)
N3 C14 1.416(7)
N4 C15 1.385(7)
N4 C21 1.388(8)
N4 C22 1.444(8)
C2 C3 1.376(9)
C2 C7 1.383(9)
C3 C4 1.392(9)
C3 H3 0.9500
C4 C5 1.383(11)
C4 H4 0.9500
C5 C6 1.384(10)
C5 H5 0.9500
C6 C7 1.390(8)
C6 H6 0.9500
C8 H8A 0.9800
C8 H8B 0.9800
C8 H8C 0.9800
C9 C14 1.399(8)
C9 C10 1.399(8)
C10 C11 1.389(8)
C11 C12 1.386(9)
C11 H11 0.9500
C12 C13 1.395(8)
C12 H12 0.9500
C13 C14 1.391(8)
C13 H13 0.9500
C16 C21 1.387(9)
C16 C17 1.390(9)
C17 C18 1.387(9)
C17 H17 0.9500
C18 C19 1.378(10)
C18 H18 0.9500
C19 C20 1.387(10)
C19 H19 0.9500
C20 C21 1.393(8)
C20 H20 0.9500
C22 H22A 0.9800
C22 H22B 0.9800
C22 H22C 0.9800
C23 C25 1.539(8)
C23 C24 1.543(8)
C23 H23 1.0000
C24 H24A 0.9800
C24 H24B 0.9800
C24 H24C 0.9800
C25 H25A 0.9800
C25 H25B 0.9800
C25 H25C 0.9800
C26 C28 1.525(10)
C26 C27 1.525(9)
C26 H26 1.0000
C27 H27A 0.9800
C27 H27B 0.9800
C27 H27C 0.9800
C28 H28A 0.9800
C28 H28B 0.9800
C28 H28C 0.9800
C29 C30 1.516(11)
C29 C31 1.522(11)
C29 H29 1.0000
C30 H30A 0.9800
C30 H30B 0.9800
C30 H30C 0.9800
C31 H31A 0.9800
C31 H31B 0.9800
C31 H31C 0.9800
C32 C33 1.524(9)
C32 C34 1.532(9)
C32 H32 1.0000
C33 H33A 0.9800
C33 H33B 0.9800
C33 H33C 0.9800
C34 H34A 0.9800
C34 H34B 0.9800
C34 H34C 0.9800
C35 C36 1.533(9)
C35 C37 1.545(8)
C35 H35 1.0000
C36 H36A 0.9800
C36 H36B 0.9800
C36 H36C 0.9800
C37 H37A 0.9800
C37 H37B 0.9800
C37 H37C 0.9800
C38 C39 1.528(9)
C38 C40 1.539(8)
C38 H38 1.0000
C39 H39A 0.9800
C39 H39B 0.9800
C39 H39C 0.9800
C40 H40A 0.9800
C40 H40B 0.9800
C40 H40C 0.9800
